data_4515800
loop_
_publ_author_name
'Wang, Ting-Hsuan'
'Ambre, Ram'
'Wang, Qing'
'Lee, Wei-Chih'
'Wang, Pen-Cheng'
'Liu, Yuhua'
'Zhao, Lili'
'Ong, Tiow-Gan'

_publ_section_title
;
 Nickel-Catalyzed Heteroarenes Cross Coupling via Tandem C--H/C--O
 Activation
;
_journal_issue 12
_journal_name_full 'ACS Catalysis'
_journal_page_first 11368
_journal_paper_doi 10.1021/acscatal.8b03436
_journal_volume 8
_journal_year 2018
_chemical_formula_moiety 'C41 H43 Cl N4 Ni P, C4 H8 O'
_chemical_formula_sum 'C45 H51 Cl N4 Ni O P'
_chemical_formula_weight 789.02
_space_group_crystal_system monoclinic
_space_group_IT_number 14
_space_group_name_Hall '-P 2ybc'
_space_group_name_H-M_alt 'P 1 21/c 1'
_atom_sites_solution_hydrogens geom
_atom_sites_solution_primary dual
_audit_creation_date 2017-04-10
_audit_creation_method
;
Olex2 1.2
(compiled 2017.03.02 svn.r3394 for OlexSys, GUI svn.r5324)
;
_cell_angle_alpha 90
_cell_angle_beta 114.361(2)
_cell_angle_gamma 90
_cell_formula_units_Z 4
_cell_length_a 17.8919(6)
_cell_length_b 12.6768(4)
_cell_length_c 19.8115(7)
_cell_measurement_reflns_used 9281
_cell_measurement_temperature 100
_cell_measurement_theta_max 26.76
_cell_measurement_theta_min 2.26
_cell_volume 4093.4(2)
_computing_molecular_graphics 'Olex2 (Dolomanov et al., 2009)'
_computing_publication_material 'Olex2 (Dolomanov et al., 2009)'
_computing_structure_refinement 'ShelXL (Sheldrick, 2015)'
_computing_structure_solution 'ShelXT (Sheldrick, 2015)'
_diffrn_ambient_temperature 100
_diffrn_measured_fraction_theta_full 0.999
_diffrn_measured_fraction_theta_max 0.997
_diffrn_measurement_device_type 'Bruker APEX-II CCD'
_diffrn_measurement_method '\f and \w scans'
_diffrn_radiation_type MoK\a
_diffrn_radiation_wavelength 0.71073
_diffrn_reflns_av_R_equivalents 0.1224
_diffrn_reflns_av_unetI/netI 0.0651
_diffrn_reflns_Laue_measured_fraction_full 0.999
_diffrn_reflns_Laue_measured_fraction_max 0.997
_diffrn_reflns_limit_h_max 22
_diffrn_reflns_limit_h_min -22
_diffrn_reflns_limit_k_max 16
_diffrn_reflns_limit_k_min -16
_diffrn_reflns_limit_l_max 25
_diffrn_reflns_limit_l_min -25
_diffrn_reflns_number 133407
_diffrn_reflns_point_group_measured_fraction_full 0.999
_diffrn_reflns_point_group_measured_fraction_max 0.997
_diffrn_reflns_theta_full 25.242
_diffrn_reflns_theta_max 27.161
_diffrn_reflns_theta_min 1.963
_diffrn_standards_number 0
_exptl_absorpt_coefficient_mu 0.617
_exptl_absorpt_correction_T_max 0.7455
_exptl_absorpt_correction_T_min 0.6261
_exptl_absorpt_correction_type multi-scan
_exptl_absorpt_process_details
;
SADABS-2014/5 (Bruker,2014) was used for absorption correction.
wR2(int) was 0.1516 before and 0.0767 after correction.
The Ratio of minimum to maximum transmission is 0.8398.
The \l/2 correction factor is Not present.
;
_exptl_crystal_colour orange
_exptl_crystal_colour_primary orange
_exptl_crystal_density_diffrn 1.280
_exptl_crystal_description plate
_exptl_crystal_F_000 1668
_exptl_crystal_recrystallization_method 'Concentrated THF solution laid with Hexane'
_exptl_crystal_size_max 0.4
_exptl_crystal_size_mid 0.1
_exptl_crystal_size_min 0.05
_refine_diff_density_max 0.583
_refine_diff_density_min -0.535
_refine_diff_density_rms 0.074
_refine_ls_extinction_method none
_refine_ls_goodness_of_fit_ref 1.048
_refine_ls_hydrogen_treatment constr
_refine_ls_matrix_type full
_refine_ls_number_parameters 484
_refine_ls_number_reflns 9058
_refine_ls_number_restraints 0
_refine_ls_restrained_S_all 1.048
_refine_ls_R_factor_all 0.0877
_refine_ls_R_factor_gt 0.0448
_refine_ls_shift/su_max 0.001
_refine_ls_shift/su_mean 0.000
_refine_ls_structure_factor_coef Fsqd
_refine_ls_weighting_details 'w=1/[\s^2^(Fo^2^)+(0.0161P)^2^+4.0933P] where P=(Fo^2^+2Fc^2^)/3'
_refine_ls_weighting_scheme calc
_refine_ls_wR_factor_gt 0.0729
_refine_ls_wR_factor_ref 0.0855
_reflns_Friedel_coverage 0.000
_reflns_number_gt 6270
_reflns_number_total 9058
_reflns_threshold_expression 'I > 2\s(I)'
_cod_data_source_file cs8b03436_si_002.cif
_cod_data_source_block i16705
_cod_database_code 4515800
_shelx_shelxl_version_number 2014/7
_shelx_space_group_comment
;
The symmetry employed for this shelxl refinement is uniquely defined
by the following loop, which should always be used as a source of
symmetry information in preference to the above space-group names.
They are only intended as comments.
;
_shelx_estimated_absorpt_t_max 0.970
_shelx_estimated_absorpt_t_min 0.790
_olex2_refinement_description
;
1. Fixed Uiso
 At 1.2 times of:
  All C(H) groups, All C(H,H) groups
 At 1.5 times of:
  All C(H,H,H) groups
2.a Ternary CH refined with riding coordinates:
 C3(H3), C14(H14)
2.b Secondary CH2 refined with riding coordinates:
 C42(H42A,H42B), C43(H43A,H43B), C44(H44A,H44B), C45(H45A,H45B)
2.c Aromatic/amide H refined with riding coordinates:
 C7(H7), C8(H8), C9(H9), C10(H10), C18(H18), C19(H19), C20(H20), C21(H21),
 C24(H24), C25(H25), C26(H26), C27(H27), C28(H28), C30(H30), C31(H31), C32(H32),
  C33(H33), C34(H34), C36(H36), C37(H37), C38(H38), C39(H39), C40(H40)
2.d Idealised Me refined as rotating group:
 C4(H4A,H4B,H4C), C5(H5A,H5B,H5C), C12(H12A,H12B,H12C), C15(H15A,H15B,H15C),
 C16(H16A,H16B,H16C), C23(H23A,H23B,H23C)
;
_olex2_exptl_crystal_mounting_method
;
The data was collected under N2 stream at 100 K 
;
_olex2_submission_special_instructions 'No special instructions were received'

loop_
_space_group_symop_operation_xyz
'x, y, z'
'-x, y+1/2, -z+1/2'
'-x, -y, -z'
'x, -y-1/2, z-1/2'

loop_
_atom_site_label
_atom_site_type_symbol
_atom_site_fract_x
_atom_site_fract_y
_atom_site_fract_z
_atom_site_U_iso_or_equiv
_atom_site_adp_type
_atom_site_occupancy
_atom_site_site_symmetry_order
_atom_site_calc_flag
_atom_site_refinement_flags_posn
Ni1 Ni 0.69761(2) 0.27938(2) 0.43681(2) 0.01664(8) Uani 1 1 d .
Cl1 Cl 0.70085(4) 0.16129(5) 0.35547(3) 0.02565(15) Uani 1 1 d .
P1 P 0.72284(4) 0.44106(5) 0.41790(3) 0.01741(14) Uani 1 1 d .
N1 N 0.53599(11) 0.22753(15) 0.48311(10) 0.0170(4) Uani 1 1 d .
N2 N 0.61148(11) 0.14333(15) 0.58617(10) 0.0176(4) Uani 1 1 d .
N3 N 0.83652(11) 0.26626(16) 0.61096(10) 0.0193(4) Uani 1 1 d .
N4 N 0.75334(11) 0.31864(15) 0.66117(10) 0.0164(4) Uani 1 1 d .
C1 C 0.68683(13) 0.25512(18) 0.53162(12) 0.0167(5) Uani 1 1 d .
C2 C 0.61607(14) 0.21406(18) 0.53452(12) 0.0165(5) Uani 1 1 d .
C3 C 0.51108(14) 0.30422(18) 0.42233(12) 0.0187(5) Uani 1 1 d .
H3 H 0.5620 0.3412 0.4259 0.022 Uiso 1 1 calc R
C4 C 0.47517(16) 0.2491(2) 0.34776(13) 0.0267(6) Uani 1 1 d .
H4A H 0.5155 0.1993 0.3445 0.040 Uiso 1 1 calc GR
H4B H 0.4614 0.3015 0.3081 0.040 Uiso 1 1 calc GR
H4C H 0.4255 0.2108 0.3425 0.040 Uiso 1 1 calc GR
C5 C 0.45441(16) 0.3879(2) 0.43043(15) 0.0313(6) Uani 1 1 d .
H5A H 0.4001 0.3571 0.4183 0.047 Uiso 1 1 calc GR
H5B H 0.4494 0.4465 0.3966 0.047 Uiso 1 1 calc GR
H5C H 0.4771 0.4139 0.4816 0.047 Uiso 1 1 calc GR
C6 C 0.48291(14) 0.16576(19) 0.50134(13) 0.0184(5) Uani 1 1 d .
C7 C 0.39858(14) 0.1509(2) 0.46828(13) 0.0220(6) Uani 1 1 d .
H7 H 0.3650 0.1877 0.4244 0.026 Uiso 1 1 calc R
C8 C 0.36502(15) 0.0800(2) 0.50170(14) 0.0258(6) Uani 1 1 d .
H8 H 0.3074 0.0685 0.4800 0.031 Uiso 1 1 calc R
C9 C 0.41308(15) 0.0257(2) 0.56587(14) 0.0253(6) Uani 1 1 d .
H9 H 0.3882 -0.0226 0.5870 0.030 Uiso 1 1 calc R
C10 C 0.49731(15) 0.04150(19) 0.59925(14) 0.0222(6) Uani 1 1 d .
H10 H 0.5307 0.0050 0.6433 0.027 Uiso 1 1 calc R
C11 C 0.53092(14) 0.11190(18) 0.56646(13) 0.0182(5) Uani 1 1 d .
C12 C 0.68098(14) 0.09161(19) 0.64399(13) 0.0217(6) Uani 1 1 d .
H12A H 0.7264 0.0869 0.6287 0.033 Uiso 1 1 calc GR
H12B H 0.6650 0.0205 0.6524 0.033 Uiso 1 1 calc GR
H12C H 0.6984 0.1326 0.6899 0.033 Uiso 1 1 calc GR
C13 C 0.75430(13) 0.27605(18) 0.59753(12) 0.0167(5) Uani 1 1 d .
C14 C 0.86492(15) 0.2059(2) 0.56262(13) 0.0251(6) Uani 1 1 d .
H14 H 0.8156 0.1917 0.5157 0.030 Uiso 1 1 calc R
C15 C 0.89883(16) 0.0991(2) 0.59677(15) 0.0321(7) Uani 1 1 d .
H15A H 0.9463 0.1096 0.6441 0.048 Uiso 1 1 calc GR
H15B H 0.9157 0.0593 0.5630 0.048 Uiso 1 1 calc GR
H15C H 0.8563 0.0597 0.6052 0.048 Uiso 1 1 calc GR
C16 C 0.92460(15) 0.2692(2) 0.54154(15) 0.0344(7) Uani 1 1 d .
H16A H 0.9013 0.3389 0.5236 0.052 Uiso 1 1 calc GR
H16B H 0.9341 0.2320 0.5024 0.052 Uiso 1 1 calc GR
H16C H 0.9767 0.2772 0.5851 0.052 Uiso 1 1 calc GR
C17 C 0.88533(14) 0.30081(18) 0.68262(13) 0.0192(5) Uani 1 1 d .
C18 C 0.96987(14) 0.30503(19) 0.72336(13) 0.0232(6) Uani 1 1 d .
H18 H 1.0067 0.2825 0.7029 0.028 Uiso 1 1 calc R
C19 C 0.99811(15) 0.3435(2) 0.79525(14) 0.0247(6) Uani 1 1 d .
H19 H 1.0556 0.3478 0.8243 0.030 Uiso 1 1 calc R
C20 C 0.94494(15) 0.37592(19) 0.82574(14) 0.0242(6) Uani 1 1 d .
H20 H 0.9667 0.4017 0.8752 0.029 Uiso 1 1 calc R
C21 C 0.86030(14) 0.37159(19) 0.78563(13) 0.0205(5) Uani 1 1 d .
H21 H 0.8235 0.3936 0.8064 0.025 Uiso 1 1 calc R
C22 C 0.83248(13) 0.33366(18) 0.71404(13) 0.0171(5) Uani 1 1 d .
C23 C 0.68113(14) 0.3600(2) 0.66813(13) 0.0220(6) Uani 1 1 d .
H23A H 0.6593 0.3066 0.6909 0.033 Uiso 1 1 calc GR
H23B H 0.6393 0.3781 0.6189 0.033 Uiso 1 1 calc GR
H23C H 0.6961 0.4233 0.6993 0.033 Uiso 1 1 calc GR
C24 C 0.75421(16) 0.52171(19) 0.55687(13) 0.0242(6) Uani 1 1 d .
H24 H 0.7024 0.4917 0.5482 0.029 Uiso 1 1 calc R
C25 C 0.79853(18) 0.5720(2) 0.62350(14) 0.0341(7) Uani 1 1 d .
H25 H 0.7770 0.5776 0.6599 0.041 Uiso 1 1 calc R
C26 C 0.8743(2) 0.6137(2) 0.63644(16) 0.0454(8) Uani 1 1 d .
H26 H 0.9061 0.6460 0.6827 0.054 Uiso 1 1 calc R
C27 C 0.90427(19) 0.6089(3) 0.58281(17) 0.0473(8) Uani 1 1 d .
H27 H 0.9558 0.6400 0.5917 0.057 Uiso 1 1 calc R
C28 C 0.85980(16) 0.5591(2) 0.51601(15) 0.0340(7) Uani 1 1 d .
H28 H 0.8812 0.5557 0.4794 0.041 Uiso 1 1 calc R
C29 C 0.78397(14) 0.51416(19) 0.50203(13) 0.0215(6) Uani 1 1 d .
C30 C 0.82586(13) 0.38834(19) 0.34968(13) 0.0195(5) Uani 1 1 d .
H30 H 0.8287 0.3215 0.3723 0.023 Uiso 1 1 calc R
C31 C 0.87104(14) 0.4066(2) 0.30806(13) 0.0238(6) Uani 1 1 d .
H31 H 0.9050 0.3525 0.3028 0.029 Uiso 1 1 calc R
C32 C 0.86659(15) 0.5035(2) 0.27425(14) 0.0272(6) Uani 1 1 d .
H32 H 0.8985 0.5166 0.2469 0.033 Uiso 1 1 calc R
C33 C 0.81565(16) 0.5811(2) 0.28047(14) 0.0288(6) Uani 1 1 d .
H33 H 0.8110 0.6467 0.2559 0.035 Uiso 1 1 calc R
C34 C 0.77128(15) 0.5637(2) 0.32244(14) 0.0253(6) Uani 1 1 d .
H34 H 0.7368 0.6177 0.3269 0.030 Uiso 1 1 calc R
C35 C 0.77674(14) 0.46709(19) 0.35839(13) 0.0197(5) Uani 1 1 d .
C36 C 0.62762(15) 0.6275(2) 0.39867(14) 0.0242(6) Uani 1 1 d .
H36 H 0.6717 0.6553 0.4410 0.029 Uiso 1 1 calc R
C37 C 0.55871(16) 0.6890(2) 0.36086(14) 0.0287(6) Uani 1 1 d .
H37 H 0.5559 0.7587 0.3772 0.034 Uiso 1 1 calc R
C38 C 0.49449(15) 0.6493(2) 0.29983(14) 0.0285(6) Uani 1 1 d .
H38 H 0.4477 0.6919 0.2738 0.034 Uiso 1 1 calc R
C39 C 0.49788(15) 0.5473(2) 0.27619(14) 0.0268(6) Uani 1 1 d .
H39 H 0.4531 0.5196 0.2345 0.032 Uiso 1 1 calc R
C40 C 0.56672(14) 0.4859(2) 0.31355(13) 0.0228(6) Uani 1 1 d .
H40 H 0.5690 0.4161 0.2971 0.027 Uiso 1 1 calc R
C41 C 0.63255(14) 0.52543(19) 0.37499(13) 0.0186(5) Uani 1 1 d .
O1 O 0.77691(12) 0.85480(17) 0.28841(11) 0.0471(6) Uani 1 1 d .
C42 C 0.72560(18) 0.8680(2) 0.32740(18) 0.0438(8) Uani 1 1 d .
H42A H 0.6843 0.8109 0.3144 0.053 Uiso 1 1 calc R
H42B H 0.6965 0.9365 0.3145 0.053 Uiso 1 1 calc R
C43 C 0.78085(19) 0.8643(3) 0.40836(18) 0.0534(9) Uani 1 1 d .
H43A H 0.7857 0.7916 0.4279 0.064 Uiso 1 1 calc R
H43B H 0.7606 0.9113 0.4371 0.064 Uiso 1 1 calc R
C44 C 0.86205(18) 0.9030(2) 0.41080(16) 0.0412(7) Uani 1 1 d .
H44A H 0.8646 0.9810 0.4107 0.049 Uiso 1 1 calc R
H44B H 0.9089 0.8755 0.4547 0.049 Uiso 1 1 calc R
C45 C 0.86022(16) 0.8571(2) 0.34016(17) 0.0380(7) Uani 1 1 d .
H45A H 0.8930 0.9012 0.3211 0.046 Uiso 1 1 calc R
H45B H 0.8834 0.7849 0.3490 0.046 Uiso 1 1 calc R

loop_
_atom_site_aniso_label
_atom_site_aniso_U_11
_atom_site_aniso_U_22
_atom_site_aniso_U_33
_atom_site_aniso_U_23
_atom_site_aniso_U_13
_atom_site_aniso_U_12
Ni1 0.01706(15) 0.01983(17) 0.01463(16) -0.00009(14) 0.00814(13) -0.00065(14)
Cl1 0.0287(3) 0.0295(4) 0.0237(3) -0.0088(3) 0.0159(3) -0.0065(3)
P1 0.0174(3) 0.0200(3) 0.0165(3) -0.0008(3) 0.0086(3) -0.0002(3)
N1 0.0170(10) 0.0208(11) 0.0134(10) 0.0018(9) 0.0064(8) -0.0003(9)
N2 0.0176(10) 0.0204(11) 0.0150(11) 0.0008(9) 0.0072(9) 0.0000(9)
N3 0.0173(10) 0.0258(12) 0.0161(11) 0.0021(9) 0.0083(9) 0.0049(9)
N4 0.0146(9) 0.0203(11) 0.0147(10) -0.0003(8) 0.0065(8) 0.0016(8)
C1 0.0164(11) 0.0185(13) 0.0158(12) 0.0011(10) 0.0071(10) 0.0016(10)
C2 0.0205(12) 0.0183(12) 0.0108(12) -0.0017(10) 0.0065(10) 0.0026(11)
C3 0.0184(12) 0.0221(14) 0.0156(12) 0.0029(10) 0.0071(10) -0.0005(10)
C4 0.0313(14) 0.0308(16) 0.0175(14) 0.0029(11) 0.0096(12) -0.0012(12)
C5 0.0343(15) 0.0268(15) 0.0342(16) 0.0035(13) 0.0155(13) 0.0085(13)
C6 0.0202(12) 0.0197(13) 0.0187(13) -0.0041(11) 0.0115(11) -0.0020(11)
C7 0.0202(12) 0.0299(15) 0.0166(13) -0.0029(11) 0.0083(11) -0.0018(11)
C8 0.0223(13) 0.0327(16) 0.0267(15) -0.0088(12) 0.0144(12) -0.0062(12)
C9 0.0333(15) 0.0237(14) 0.0284(15) -0.0053(12) 0.0222(13) -0.0067(12)
C10 0.0295(14) 0.0212(14) 0.0208(14) -0.0004(11) 0.0153(12) 0.0008(11)
C11 0.0205(12) 0.0184(13) 0.0186(13) -0.0036(11) 0.0111(11) -0.0002(11)
C12 0.0241(13) 0.0218(14) 0.0194(14) 0.0034(11) 0.0093(11) 0.0009(11)
C13 0.0199(12) 0.0159(12) 0.0179(13) 0.0038(10) 0.0112(10) 0.0012(10)
C14 0.0219(13) 0.0372(16) 0.0181(13) 0.0008(12) 0.0102(11) 0.0087(12)
C15 0.0321(15) 0.0340(16) 0.0332(16) 0.0003(13) 0.0163(13) 0.0110(13)
C16 0.0278(14) 0.0539(19) 0.0281(15) 0.0127(14) 0.0182(13) 0.0154(14)
C17 0.0188(12) 0.0215(14) 0.0172(13) 0.0039(10) 0.0076(11) -0.0007(10)
C18 0.0170(12) 0.0285(15) 0.0251(14) 0.0058(11) 0.0098(11) 0.0024(11)
C19 0.0163(12) 0.0282(15) 0.0247(15) 0.0068(12) 0.0033(11) -0.0022(11)
C20 0.0254(13) 0.0248(14) 0.0186(14) 0.0010(11) 0.0052(11) -0.0045(11)
C21 0.0205(13) 0.0208(13) 0.0206(14) 0.0013(11) 0.0088(11) -0.0008(11)
C22 0.0150(11) 0.0181(13) 0.0173(13) 0.0048(10) 0.0059(10) -0.0003(10)
C23 0.0173(12) 0.0293(14) 0.0203(14) -0.0038(11) 0.0087(11) 0.0026(11)
C24 0.0314(14) 0.0202(14) 0.0177(14) 0.0018(11) 0.0068(12) -0.0012(12)
C25 0.0542(19) 0.0247(15) 0.0203(15) -0.0002(12) 0.0122(14) -0.0060(14)
C26 0.058(2) 0.0426(19) 0.0208(16) -0.0066(14) 0.0015(15) -0.0196(16)
C27 0.0355(17) 0.059(2) 0.0354(18) -0.0062(16) 0.0023(15) -0.0190(16)
C28 0.0256(14) 0.0444(18) 0.0287(16) -0.0015(14) 0.0077(13) -0.0068(13)
C29 0.0214(13) 0.0201(13) 0.0187(13) 0.0006(11) 0.0041(11) -0.0001(11)
C30 0.0172(12) 0.0221(13) 0.0190(13) -0.0011(11) 0.0071(11) -0.0023(11)
C31 0.0205(13) 0.0281(15) 0.0253(14) -0.0090(12) 0.0120(11) -0.0053(11)
C32 0.0276(14) 0.0332(16) 0.0285(15) -0.0072(12) 0.0193(12) -0.0125(12)
C33 0.0391(16) 0.0235(15) 0.0302(16) 0.0005(12) 0.0207(13) -0.0081(13)
C34 0.0304(14) 0.0207(14) 0.0295(15) -0.0001(12) 0.0171(12) 0.0010(12)
C35 0.0171(12) 0.0248(14) 0.0190(13) -0.0022(11) 0.0092(11) -0.0031(11)
C36 0.0251(13) 0.0288(15) 0.0212(14) -0.0003(11) 0.0120(12) 0.0015(12)
C37 0.0366(15) 0.0315(16) 0.0257(15) 0.0046(12) 0.0207(13) 0.0117(13)
C38 0.0234(14) 0.0452(18) 0.0242(15) 0.0130(13) 0.0171(12) 0.0123(13)
C39 0.0210(13) 0.0420(17) 0.0173(14) 0.0062(12) 0.0077(11) -0.0023(12)
C40 0.0241(13) 0.0257(14) 0.0200(14) 0.0024(11) 0.0105(12) -0.0027(11)
C41 0.0188(12) 0.0242(14) 0.0173(13) 0.0022(11) 0.0119(11) -0.0007(11)
O1 0.0372(12) 0.0613(15) 0.0420(13) -0.0001(11) 0.0155(10) 0.0041(11)
C42 0.0321(16) 0.0373(18) 0.065(2) 0.0071(16) 0.0235(17) 0.0056(14)
C43 0.052(2) 0.064(2) 0.058(2) 0.0132(19) 0.0378(19) 0.0059(18)
C44 0.0408(17) 0.0431(19) 0.0402(18) 0.0034(15) 0.0174(15) 0.0018(15)
C45 0.0287(15) 0.0341(17) 0.055(2) -0.0048(15) 0.0215(15) 0.0002(13)

loop_
_atom_type_symbol
_atom_type_description
_atom_type_scat_dispersion_real
_atom_type_scat_dispersion_imag
_atom_type_scat_source
C C 0.0033 0.0016 'International Tables Vol C Tables 4.2.6.8 and 6.1.1.4'
H H 0.0000 0.0000 'International Tables Vol C Tables 4.2.6.8 and 6.1.1.4'
Cl Cl 0.1484 0.1585 'International Tables Vol C Tables 4.2.6.8 and 6.1.1.4'
N N 0.0061 0.0033 'International Tables Vol C Tables 4.2.6.8 and 6.1.1.4'
Ni Ni 0.3393 1.1124 'International Tables Vol C Tables 4.2.6.8 and 6.1.1.4'
O O 0.0106 0.0060 'International Tables Vol C Tables 4.2.6.8 and 6.1.1.4'
P P 0.1023 0.0942 'International Tables Vol C Tables 4.2.6.8 and 6.1.1.4'

loop_
_geom_angle_atom_site_label_1
_geom_angle_atom_site_label_2
_geom_angle_atom_site_label_3
_geom_angle
P1 Ni1 Cl1 116.33(3)
C1 Ni1 Cl1 128.57(7)
C1 Ni1 P1 114.72(7)
C29 P1 Ni1 114.34(8)
C29 P1 C35 102.69(11)
C29 P1 C41 102.09(11)
C35 P1 Ni1 118.94(8)
C41 P1 Ni1 115.28(8)
C41 P1 C35 101.17(11)
C2 N1 C3 123.90(18)
C2 N1 C6 110.51(18)
C6 N1 C3 125.34(18)
C2 N2 C12 125.50(19)
C11 N2 C2 110.39(18)
C11 N2 C12 122.96(19)
C13 N3 C14 123.04(19)
C13 N3 C17 109.63(18)
C17 N3 C14 125.92(19)
C13 N4 C22 110.58(18)
C13 N4 C23 125.13(18)
C22 N4 C23 123.43(19)
C2 C1 Ni1 122.74(16)
C13 C1 Ni1 118.20(16)
C13 C1 C2 119.0(2)
N1 C2 N2 105.32(18)
N1 C2 C1 127.3(2)
N2 C2 C1 127.1(2)
N1 C3 H3 107.0
N1 C3 C4 110.93(19)
N1 C3 C5 111.45(19)
C4 C3 H3 107.0
C4 C3 C5 113.0(2)
C5 C3 H3 107.0
C3 C4 H4A 109.5
C3 C4 H4B 109.5
C3 C4 H4C 109.5
H4A C4 H4B 109.5
H4A C4 H4C 109.5
H4B C4 H4C 109.5
C3 C5 H5A 109.5
C3 C5 H5B 109.5
C3 C5 H5C 109.5
H5A C5 H5B 109.5
H5A C5 H5C 109.5
H5B C5 H5C 109.5
N1 C6 C11 106.83(19)
C7 C6 N1 132.9(2)
C7 C6 C11 120.2(2)
C6 C7 H7 121.2
C6 C7 C8 117.5(2)
C8 C7 H7 121.2
C7 C8 H8 119.0
C9 C8 C7 122.0(2)
C9 C8 H8 119.0
C8 C9 H9 119.8
C10 C9 C8 120.3(2)
C10 C9 H9 119.8
C9 C10 H10 121.1
C11 C10 C9 117.9(2)
C11 C10 H10 121.1
N2 C11 C6 106.9(2)
C10 C11 N2 131.1(2)
C10 C11 C6 122.0(2)
N2 C12 H12A 109.5
N2 C12 H12B 109.5
N2 C12 H12C 109.5
H12A C12 H12B 109.5
H12A C12 H12C 109.5
H12B C12 H12C 109.5
N3 C13 C1 127.2(2)
N4 C13 N3 105.76(18)
N4 C13 C1 126.9(2)
N3 C14 H14 106.8
N3 C14 C15 110.8(2)
N3 C14 C16 112.0(2)
C15 C14 H14 106.8
C15 C14 C16 113.2(2)
C16 C14 H14 106.8
C14 C15 H15A 109.5
C14 C15 H15B 109.5
C14 C15 H15C 109.5
H15A C15 H15B 109.5
H15A C15 H15C 109.5
H15B C15 H15C 109.5
C14 C16 H16A 109.5
C14 C16 H16B 109.5
C14 C16 H16C 109.5
H16A C16 H16B 109.5
H16A C16 H16C 109.5
H16B C16 H16C 109.5
C18 C17 N3 132.6(2)
C18 C17 C22 120.4(2)
C22 C17 N3 107.05(19)
C17 C18 H18 121.4
C19 C18 C17 117.2(2)
C19 C18 H18 121.4
C18 C19 H19 119.1
C20 C19 C18 121.8(2)
C20 C19 H19 119.1
C19 C20 H20 119.3
C19 C20 C21 121.4(2)
C21 C20 H20 119.3
C20 C21 H21 121.7
C22 C21 C20 116.5(2)
C22 C21 H21 121.7
N4 C22 C17 107.0(2)
C21 C22 N4 130.4(2)
C21 C22 C17 122.6(2)
N4 C23 H23A 109.5
N4 C23 H23B 109.5
N4 C23 H23C 109.5
H23A C23 H23B 109.5
H23A C23 H23C 109.5
H23B C23 H23C 109.5
C25 C24 H24 119.3
C25 C24 C29 121.4(2)
C29 C24 H24 119.3
C24 C25 H25 120.4
C26 C25 C24 119.2(3)
C26 C25 H25 120.4
C25 C26 H26 119.8
C27 C26 C25 120.4(3)
C27 C26 H26 119.8
C26 C27 H27 119.8
C26 C27 C28 120.4(3)
C28 C27 H27 119.8
C27 C28 H28 119.8
C27 C28 C29 120.4(3)
C29 C28 H28 119.8
C24 C29 P1 117.91(18)
C28 C29 P1 123.9(2)
C28 C29 C24 118.1(2)
C31 C30 H30 119.8
C35 C30 H30 119.8
C35 C30 C31 120.5(2)
C30 C31 H31 119.9
C32 C31 C30 120.1(2)
C32 C31 H31 119.9
C31 C32 H32 120.1
C33 C32 C31 119.8(2)
C33 C32 H32 120.1
C32 C33 H33 119.9
C32 C33 C34 120.2(2)
C34 C33 H33 119.9
C33 C34 H34 119.7
C33 C34 C35 120.6(2)
C35 C34 H34 119.7
C30 C35 P1 118.58(18)
C30 C35 C34 118.8(2)
C34 C35 P1 122.65(18)
C37 C36 H36 119.8
C37 C36 C41 120.4(2)
C41 C36 H36 119.8
C36 C37 H37 119.9
C38 C37 C36 120.2(3)
C38 C37 H37 119.9
C37 C38 H38 119.9
C37 C38 C39 120.1(2)
C39 C38 H38 119.9
C38 C39 H39 120.1
C38 C39 C40 119.8(2)
C40 C39 H39 120.1
C39 C40 H40 119.7
C39 C40 C41 120.7(2)
C41 C40 H40 119.7
C36 C41 P1 123.64(19)
C36 C41 C40 118.8(2)
C40 C41 P1 117.56(19)
C45 O1 C42 108.9(2)
O1 C42 H42A 110.4
O1 C42 H42B 110.4
O1 C42 C43 106.7(2)
H42A C42 H42B 108.6
C43 C42 H42A 110.4
C43 C42 H42B 110.4
C42 C43 H43A 111.2
C42 C43 H43B 111.2
C42 C43 C44 103.0(2)
H43A C43 H43B 109.1
C44 C43 H43A 111.2
C44 C43 H43B 111.2
C43 C44 H44A 111.5
C43 C44 H44B 111.5
H44A C44 H44B 109.4
C45 C44 C43 101.1(2)
C45 C44 H44A 111.5
C45 C44 H44B 111.5
O1 C45 C44 107.1(2)
O1 C45 H45A 110.3
O1 C45 H45B 110.3
C44 C45 H45A 110.3
C44 C45 H45B 110.3
H45A C45 H45B 108.6

loop_
_geom_bond_atom_site_label_1
_geom_bond_atom_site_label_2
_geom_bond_distance
Ni1 Cl1 2.2177(7)
Ni1 P1 2.1645(7)
Ni1 C1 1.990(2)
P1 C29 1.825(2)
P1 C35 1.835(2)
P1 C41 1.828(2)
N1 C2 1.384(3)
N1 C3 1.467(3)
N1 C6 1.389(3)
N2 C2 1.388(3)
N2 C11 1.387(3)
N2 C12 1.454(3)
N3 C13 1.388(3)
N3 C14 1.470(3)
N3 C17 1.395(3)
N4 C13 1.378(3)
N4 C22 1.384(3)
N4 C23 1.453(3)
C1 C2 1.392(3)
C1 C13 1.390(3)
C3 H3 1.0000
C3 C4 1.517(3)
C3 C5 1.521(3)
C4 H4A 0.9800
C4 H4B 0.9800
C4 H4C 0.9800
C5 H5A 0.9800
C5 H5B 0.9800
C5 H5C 0.9800
C6 C7 1.388(3)
C6 C11 1.398(3)
C7 H7 0.9500
C7 C8 1.390(3)
C8 H8 0.9500
C8 C9 1.389(4)
C9 H9 0.9500
C9 C10 1.388(3)
C10 H10 0.9500
C10 C11 1.379(3)
C12 H12A 0.9800
C12 H12B 0.9800
C12 H12C 0.9800
C14 H14 1.0000
C14 C15 1.524(4)
C14 C16 1.525(4)
C15 H15A 0.9800
C15 H15B 0.9800
C15 H15C 0.9800
C16 H16A 0.9800
C16 H16B 0.9800
C16 H16C 0.9800
C17 C18 1.391(3)
C17 C22 1.393(3)
C18 H18 0.9500
C18 C19 1.389(3)
C19 H19 0.9500
C19 C20 1.383(3)
C20 H20 0.9500
C20 C21 1.391(3)
C21 H21 0.9500
C21 C22 1.381(3)
C23 H23A 0.9800
C23 H23B 0.9800
C23 H23C 0.9800
C24 H24 0.9500
C24 C25 1.383(3)
C24 C29 1.397(3)
C25 H25 0.9500
C25 C26 1.378(4)
C26 H26 0.9500
C26 C27 1.374(4)
C27 H27 0.9500
C27 C28 1.383(4)
C28 H28 0.9500
C28 C29 1.390(3)
C30 H30 0.9500
C30 C31 1.392(3)
C30 C35 1.387(3)
C31 H31 0.9500
C31 C32 1.386(4)
C32 H32 0.9500
C32 C33 1.380(4)
C33 H33 0.9500
C33 C34 1.384(3)
C34 H34 0.9500
C34 C35 1.399(3)
C36 H36 0.9500
C36 C37 1.388(3)
C36 C41 1.392(3)
C37 H37 0.9500
C37 C38 1.374(4)
C38 H38 0.9500
C38 C39 1.385(4)
C39 H39 0.9500
C39 C40 1.385(3)
C40 H40 0.9500
C40 C41 1.392(3)
O1 C42 1.433(3)
O1 C45 1.419(3)
C42 H42A 0.9900
C42 H42B 0.9900
C42 C43 1.498(4)
C43 H43A 0.9900
C43 H43B 0.9900
C43 C44 1.515(4)
C44 H44A 0.9900
C44 H44B 0.9900
C44 C45 1.503(4)
C45 H45A 0.9900
C45 H45B 0.9900
